data_4328177
loop_
_publ_author_name
'Skye Fortier'
'Jessie L. Brown'
'Nikolas Kaltsoyannis'
'Guang Wu'
'Trevor W. Hayton'

_publ_contact_author_email hayton@chem.ucsb.edu
_publ_contact_author_name 'Trevor W. Hayton'
_publ_section_title
;
 Synthesis, Molecular and Electronic Structure of UV(O)[N(SiMe3)2]3
;
_journal_name_full 'Inorganic Chemistry'
_journal_page_first 1625
_journal_page_last 1633
_journal_paper_doi 10.1021/ic201936j
_journal_volume 51
_journal_year 2012
_chemical_formula_sum 'C51 H123 N6 O Si12 U2'
_chemical_formula_weight 1649.69
_chemical_name_systematic
; 
 ? 
;
_space_group_IT_number 15
_symmetry_cell_setting monoclinic
_symmetry_space_group_name_Hall '-C 2yc'
_symmetry_space_group_name_H-M 'C 1 2/c 1'
_atom_sites_solution_hydrogens geom
_atom_sites_solution_primary direct
_atom_sites_solution_secondary difmap
_audit_creation_method SHELXL-97
_cell_angle_alpha 90.00
_cell_angle_beta 91.6990(10)
_cell_angle_gamma 90.00
_cell_formula_units_Z 16
_cell_length_a 30.8900(7)
_cell_length_b 19.9441(4)
_cell_length_c 50.2256(10)
_cell_measurement_temperature 100(2)
_cell_volume 30929.0(11)
_computing_structure_refinement 'SHELXL-97 (Sheldrick, 2008)'
_computing_structure_solution 'SHELXS-97 (Sheldrick, 2008)'
_diffrn_ambient_temperature 100(2)
_diffrn_measured_fraction_theta_full 0.999
_diffrn_measured_fraction_theta_max 0.999
_diffrn_measurement_device_type 'CCD area detector'
_diffrn_measurement_method 'omega scan'
_diffrn_radiation_monochromator graphite
_diffrn_radiation_source 'fine-focus sealed tube'
_diffrn_radiation_type MoK\a
_diffrn_radiation_wavelength 0.71073
_diffrn_reflns_av_R_equivalents 0.0870
_diffrn_reflns_av_sigmaI/netI 0.0816
_diffrn_reflns_limit_h_max 36
_diffrn_reflns_limit_h_min -37
_diffrn_reflns_limit_k_max 24
_diffrn_reflns_limit_k_min -21
_diffrn_reflns_limit_l_max 61
_diffrn_reflns_limit_l_min -61
_diffrn_reflns_number 104426
_diffrn_reflns_theta_full 25.70
_diffrn_reflns_theta_max 25.70
_diffrn_reflns_theta_min 0.81
_exptl_absorpt_coefficient_mu 4.404
_exptl_absorpt_correction_T_max 0.5579
_exptl_absorpt_correction_T_min 0.4567
_exptl_absorpt_correction_type multi-scan
_exptl_absorpt_process_details SADABS
_exptl_crystal_colour yellow
_exptl_crystal_density_diffrn 1.417
_exptl_crystal_description block
_exptl_crystal_F_000 13296
_exptl_crystal_size_max 0.21
_exptl_crystal_size_mid 0.16
_exptl_crystal_size_min 0.15
_refine_diff_density_max 2.534
_refine_diff_density_min -5.483
_refine_diff_density_rms 0.207
_refine_ls_extinction_method none
_refine_ls_goodness_of_fit_ref 1.079
_refine_ls_hydrogen_treatment mixed
_refine_ls_matrix_type full
_refine_ls_number_parameters 1435
_refine_ls_number_reflns 29399
_refine_ls_number_restraints 0
_refine_ls_restrained_S_all 1.079
_refine_ls_R_factor_all 0.1130
_refine_ls_R_factor_gt 0.0614
_refine_ls_shift/su_max 0.019
_refine_ls_shift/su_mean 0.001
_refine_ls_structure_factor_coef Fsqd
_refine_ls_weighting_details 'calc w=1/[\s^2^(Fo^2^)+(0.0360P)^2^+690.8043P] where P=(Fo^2^+2Fc^2^)/3'
_refine_ls_weighting_scheme calc
_refine_ls_wR_factor_gt 0.1149
_refine_ls_wR_factor_ref 0.1343
_reflns_number_gt 18154
_reflns_number_total 29399
_reflns_threshold_expression >2sigma(I)
_cod_data_source_file ic201936j_si_001_2.cif
_cod_data_source_block Complex_3
_cod_database_code 4328177

loop_
_symmetry_equiv_pos_as_xyz
'x, y, z'
'-x, y, -z+1/2'
'x+1/2, y+1/2, z'
'-x+1/2, y+1/2, -z+1/2'
'-x, -y, -z'
'x, -y, z-1/2'
'-x+1/2, -y+1/2, -z'
'x+1/2, -y+1/2, z-1/2'

loop_
_atom_site_label
_atom_site_type_symbol
_atom_site_fract_x
_atom_site_fract_y
_atom_site_fract_z
_atom_site_U_iso_or_equiv
_atom_site_adp_type
_atom_site_occupancy
_atom_site_symmetry_multiplicity
_atom_site_calc_flag
_atom_site_refinement_flags
C110 C 0.5709(10) 0.5994(18) 0.8393(7) 0.048(8) Uiso 0.50 1 d P
O1 O 0.69633(19) 0.7261(4) 0.64089(12) 0.0161(15) Uani 1 1 d .
C89 C 0.6009(5) 0.1950(8) 0.4062(4) 0.060(4) Uani 1 1 d .
C88 C 0.6268(8) 0.2411(10) 0.3932(6) 0.138(13) Uani 1 1 d .
C85 C 0.6462(7) 0.1095(9) 0.3917(4) 0.090(8) Uani 1 1 d .
C86 C 0.6713(5) 0.1515(8) 0.3777(3) 0.058(4) Uani 1 1 d .
C82 C 0.7913(9) 0.4410(10) 0.5165(5) 0.095(8) Uani 1 1 d .
C77 C 0.5478(7) 0.1722(10) 0.3083(5) 0.093(7) Uani 1 1 d .
C76 C 0.5312(6) 0.1443(10) 0.2845(4) 0.079(6) Uani 1 1 d .
C75 C 0.5497(5) 0.0900(9) 0.2745(3) 0.060(5) Uani 1 1 d .
C73 C 0.6003(5) 0.0826(8) 0.3134(3) 0.054(4) Uani 1 1 d .
C74 C 0.5848(5) 0.0569(7) 0.2882(3) 0.050(4) Uani 1 1 d .
C78 C 0.5816(6) 0.1391(10) 0.3232(4) 0.069(5) Uani 1 1 d .
Si15 Si 0.99018(9) 0.38881(15) 0.32369(6) 0.0176(6) Uani 1 1 d .
U3 U 0.920338(11) 0.27386(2) 0.350909(7) 0.01333(9) Uani 1 1 d .
U1 U 0.666859(11) 0.72393(2) 0.601754(7) 0.01353(9) Uani 1 1 d .
U2 U 0.725930(11) 0.72669(2) 0.680113(7) 0.01310(9) Uani 1 1 d .
U4 U 0.983871(11) 0.27734(2) 0.427795(7) 0.01427(9) Uani 1 1 d .
O2 O 0.95194(19) 0.2765(4) 0.38936(12) 0.0135(14) Uani 1 1 d .
N1 N 0.6889(2) 0.6376(4) 0.57512(15) 0.0117(18) Uani 1 1 d .
N2 N 0.6804(3) 0.8186(5) 0.57842(18) 0.022(2) Uani 1 1 d .
Si5 Si 0.55960(9) 0.65772(16) 0.58646(6) 0.0200(7) Uani 1 1 d .
Si11 Si 0.75193(9) 0.57865(15) 0.72033(6) 0.0179(6) Uani 1 1 d .
Si16 Si 0.89886(10) 0.41888(15) 0.30898(6) 0.0197(7) Uani 1 1 d .
Si2 Si 0.70527(9) 0.64239(15) 0.54188(5) 0.0162(6) Uani 1 1 d .
Si14 Si 0.95909(9) 0.18268(15) 0.29416(5) 0.0170(6) Uani 1 1 d .
Si1 Si 0.69094(9) 0.55870(15) 0.58977(5) 0.0171(6) Uani 1 1 d .
Si8 Si 0.68135(9) 0.80521(15) 0.73856(6) 0.0183(6) Uani 1 1 d .
Si9 Si 0.83146(9) 0.79705(16) 0.69738(6) 0.0200(7) Uani 1 1 d .
Si7 Si 0.63110(9) 0.69704(16) 0.71168(6) 0.0191(6) Uani 1 1 d .
Si13 Si 0.93929(9) 0.10432(15) 0.34215(6) 0.0164(6) Uani 1 1 d .
Si6 Si 0.56660(9) 0.77136(18) 0.62400(6) 0.0229(6) Uani 1 1 d .
Si4 Si 0.64283(10) 0.87231(16) 0.56218(6) 0.0212(7) Uani 1 1 d .
Si3 Si 0.73462(10) 0.84427(15) 0.57698(6) 0.0187(6) Uani 1 1 d .
Si12 Si 0.79455(9) 0.59595(15) 0.66858(6) 0.0163(6) Uani 1 1 d .
Si10 Si 0.76490(9) 0.88805(15) 0.67426(6) 0.0176(6) Uani 1 1 d .
N7 N 0.9405(3) 0.1826(4) 0.32697(17) 0.0170(19) Uani 1 1 d .
Si17 Si 0.81177(9) 0.21063(15) 0.33612(6) 0.0204(7) Uani 1 1 d .
Si18 Si 0.82168(9) 0.32605(17) 0.37319(6) 0.0217(7) Uani 1 1 d .
N3 N 0.5928(3) 0.7160(4) 0.60287(16) 0.0180(19) Uani 1 1 d .
N4 N 0.6783(3) 0.7456(4) 0.71292(16) 0.0169(19) Uani 1 1 d .
N5 N 0.7783(2) 0.8073(4) 0.68528(16) 0.0160(19) Uani 1 1 d .
N6 N 0.7593(2) 0.6277(4) 0.69165(16) 0.0155(19) Uani 1 1 d .
Si24 Si 1.02409(9) 0.43635(15) 0.41863(6) 0.0183(6) Uani 1 1 d .
Si22 Si 1.05015(9) 0.14268(15) 0.41601(6) 0.0186(6) Uani 1 1 d .
Si20 Si 0.94578(9) 0.36097(16) 0.48679(6) 0.0187(6) Uani 1 1 d .
Si19 Si 0.88899(10) 0.25758(17) 0.46125(6) 0.0261(8) Uani 1 1 d .
Si23 Si 1.09128(9) 0.34576(16) 0.44166(6) 0.0191(7) Uani 1 1 d .
Si21 Si 1.00937(11) 0.13066(17) 0.46844(6) 0.0271(8) Uani 1 1 d .
N8 N 0.8461(2) 0.2681(5) 0.35253(17) 0.0199(19) Uani 1 1 d .
N11 N 1.0370(3) 0.3570(4) 0.43036(16) 0.0178(19) Uani 1 1 d .
N12 N 0.9383(3) 0.3014(4) 0.46106(16) 0.019(2) Uani 1 1 d .
N10 N 1.0159(3) 0.1777(4) 0.43950(15) 0.0174(19) Uani 1 1 d .
N9 N 0.9353(3) 0.3656(4) 0.32565(15) 0.0148(19) Uani 1 1 d .
C24 C 0.7098(3) 0.8839(5) 0.6578(2) 0.019(2) Uani 1 1 d .
H24A H 0.7115 0.8597 0.6409 0.028 Uiso 1 1 calc R
H24B H 0.6991 0.9295 0.6544 0.028 Uiso 1 1 calc R
H24C H 0.6899 0.8604 0.6695 0.028 Uiso 1 1 calc R
C30 C 0.7385(3) 0.8238(6) 0.7490(2) 0.025(3) Uani 1 1 d .
H30A H 0.7500 0.7867 0.7599 0.037 Uiso 1 1 calc R
H30B H 0.7395 0.8653 0.7595 0.037 Uiso 1 1 calc R
H30C H 0.7560 0.8291 0.7332 0.037 Uiso 1 1 calc R
C16 C 0.6087(3) 0.8193(6) 0.6434(2) 0.024(3) Uani 1 1 d .
H16A H 0.6286 0.8404 0.6311 0.036 Uiso 1 1 calc R
H16B H 0.6249 0.7886 0.6553 0.036 Uiso 1 1 calc R
H16C H 0.5947 0.8539 0.6540 0.036 Uiso 1 1 calc R
C17 C 0.5313(4) 0.7273(8) 0.6482(2) 0.038(3) Uani 1 1 d .
H17A H 0.5476 0.6906 0.6567 0.056 Uiso 1 1 calc R
H17B H 0.5058 0.7091 0.6387 0.056 Uiso 1 1 calc R
H17C H 0.5222 0.7591 0.6617 0.056 Uiso 1 1 calc R
C29 C 0.6551(4) 0.7794(6) 0.7701(2) 0.028(3) Uani 1 1 d .
H29A H 0.6242 0.7709 0.7664 0.042 Uiso 1 1 calc R
H29B H 0.6584 0.8153 0.7833 0.042 Uiso 1 1 calc R
H29C H 0.6689 0.7385 0.7770 0.042 Uiso 1 1 calc R
C7 C 0.7675(3) 0.7875(5) 0.5991(2) 0.018(2) Uani 1 1 d .
H7A H 0.7607 0.7962 0.6177 0.027 Uiso 1 1 calc R
H7B H 0.7983 0.7957 0.5965 0.027 Uiso 1 1 calc R
H7C H 0.7606 0.7408 0.5947 0.027 Uiso 1 1 calc R
C2 C 0.7453(4) 0.5181(6) 0.5885(2) 0.024(3) Uani 1 1 d .
H2A H 0.7513 0.5064 0.5700 0.036 Uiso 1 1 calc R
H2B H 0.7456 0.4774 0.5994 0.036 Uiso 1 1 calc R
H2C H 0.7674 0.5493 0.5953 0.036 Uiso 1 1 calc R
C23 C 0.7604(4) 0.9536(5) 0.7009(2) 0.025(3) Uani 1 1 d .
H23A H 0.7495 0.9954 0.6929 0.038 Uiso 1 1 calc R
H23B H 0.7890 0.9615 0.7093 0.038 Uiso 1 1 calc R
H23C H 0.7403 0.9382 0.7143 0.038 Uiso 1 1 calc R
C25 C 0.6309(3) 0.6457(6) 0.6804(2) 0.022(2) Uani 1 1 d .
H25A H 0.6267 0.6752 0.6649 0.033 Uiso 1 1 calc R
H25B H 0.6073 0.6129 0.6807 0.033 Uiso 1 1 calc R
H25C H 0.6586 0.6222 0.6792 0.033 Uiso 1 1 calc R
C36 C 0.7896(3) 0.6507(6) 0.6385(2) 0.020(2) Uani 1 1 d .
H36A H 0.7613 0.6436 0.6297 0.030 Uiso 1 1 calc R
H36B H 0.8125 0.6394 0.6262 0.030 Uiso 1 1 calc R
H36C H 0.7925 0.6977 0.6439 0.030 Uiso 1 1 calc R
C8 C 0.7438(4) 0.9315(6) 0.5883(2) 0.030(3) Uani 1 1 d .
H8A H 0.7310 0.9626 0.5752 0.045 Uiso 1 1 calc R
H8B H 0.7750 0.9399 0.5903 0.045 Uiso 1 1 calc R
H8C H 0.7303 0.9381 0.6056 0.045 Uiso 1 1 calc R
C33 C 0.7401(4) 0.6303(6) 0.7508(2) 0.026(3) Uani 1 1 d .
H33A H 0.7656 0.6572 0.7559 0.040 Uiso 1 1 calc R
H33B H 0.7330 0.6004 0.7656 0.040 Uiso 1 1 calc R
H33C H 0.7155 0.6601 0.7469 0.040 Uiso 1 1 calc R
C20 C 0.8357(3) 0.7295(6) 0.7231(2) 0.027(3) Uani 1 1 d .
H20A H 0.8230 0.7452 0.7396 0.040 Uiso 1 1 calc R
H20B H 0.8662 0.7182 0.7265 0.040 Uiso 1 1 calc R
H20C H 0.8201 0.6896 0.7166 0.040 Uiso 1 1 calc R
C19 C 0.8687(3) 0.7805(6) 0.6694(2) 0.028(3) Uani 1 1 d .
H19A H 0.8584 0.7414 0.6592 0.041 Uiso 1 1 calc R
H19B H 0.8980 0.7716 0.6767 0.041 Uiso 1 1 calc R
H19C H 0.8693 0.8197 0.6577 0.041 Uiso 1 1 calc R
C10 C 0.5941(3) 0.8268(6) 0.5494(2) 0.030(3) Uani 1 1 d .
H10A H 0.6016 0.8006 0.5337 0.045 Uiso 1 1 calc R
H10B H 0.5714 0.8592 0.5445 0.045 Uiso 1 1 calc R
H10C H 0.5837 0.7967 0.5632 0.045 Uiso 1 1 calc R
C1 C 0.6762(3) 0.5695(5) 0.6256(2) 0.020(2) Uani 1 1 d .
H1A H 0.7000 0.5918 0.6354 0.030 Uiso 1 1 calc R
H1B H 0.6710 0.5254 0.6336 0.030 Uiso 1 1 calc R
H1C H 0.6499 0.5968 0.6266 0.030 Uiso 1 1 calc R
C34 C 0.8537(3) 0.5961(6) 0.6784(2) 0.025(3) Uani 1 1 d .
H34A H 0.8629 0.6419 0.6828 0.038 Uiso 1 1 calc R
H34B H 0.8705 0.5792 0.6635 0.038 Uiso 1 1 calc R
H34C H 0.8586 0.5671 0.6939 0.038 Uiso 1 1 calc R
C6 C 0.6912(4) 0.5664(6) 0.5218(2) 0.026(3) Uani 1 1 d .
H6A H 0.7071 0.5277 0.5290 0.039 Uiso 1 1 calc R
H6B H 0.6990 0.5737 0.5032 0.039 Uiso 1 1 calc R
H6C H 0.6600 0.5579 0.5225 0.039 Uiso 1 1 calc R
C5 C 0.6787(3) 0.7123(6) 0.5230(2) 0.023(3) Uani 1 1 d .
H5A H 0.6474 0.7048 0.5218 0.035 Uiso 1 1 calc R
H5B H 0.6901 0.7142 0.5050 0.035 Uiso 1 1 calc R
H5C H 0.6847 0.7548 0.5321 0.035 Uiso 1 1 calc R
C18 C 0.5315(4) 0.8368(7) 0.6079(3) 0.037(3) Uani 1 1 d .
H18A H 0.5489 0.8644 0.5961 0.055 Uiso 1 1 calc R
H18B H 0.5191 0.8652 0.6216 0.055 Uiso 1 1 calc R
H18C H 0.5081 0.8152 0.5974 0.055 Uiso 1 1 calc R
C35 C 0.7812(4) 0.5070(5) 0.6582(2) 0.024(3) Uani 1 1 d .
H35A H 0.7883 0.4764 0.6730 0.035 Uiso 1 1 calc R
H35B H 0.7981 0.4948 0.6428 0.035 Uiso 1 1 calc R
H35C H 0.7503 0.5036 0.6536 0.035 Uiso 1 1 calc R
C13 C 0.5803(4) 0.6325(6) 0.5536(2) 0.024(3) Uani 1 1 d .
H13A H 0.5803 0.6714 0.5417 0.037 Uiso 1 1 calc R
H13B H 0.5616 0.5974 0.5458 0.037 Uiso 1 1 calc R
H13C H 0.6099 0.6152 0.5559 0.037 Uiso 1 1 calc R
C15 C 0.5538(4) 0.5808(7) 0.6073(2) 0.035(3) Uani 1 1 d .
H15A H 0.5825 0.5630 0.6121 0.053 Uiso 1 1 calc R
H15B H 0.5371 0.5470 0.5973 0.053 Uiso 1 1 calc R
H15C H 0.5386 0.5922 0.6236 0.053 Uiso 1 1 calc R
C26 C 0.6245(4) 0.6341(6) 0.7390(2) 0.030(3) Uani 1 1 d .
H26A H 0.6519 0.6103 0.7422 0.044 Uiso 1 1 calc R
H26B H 0.6019 0.6018 0.7338 0.044 Uiso 1 1 calc R
H26C H 0.6163 0.6572 0.7553 0.044 Uiso 1 1 calc R
C9 C 0.7590(4) 0.8394(6) 0.5433(2) 0.025(3) Uani 1 1 d .
H9A H 0.7906 0.8422 0.5452 0.038 Uiso 1 1 calc R
H9B H 0.7482 0.8767 0.5323 0.038 Uiso 1 1 calc R
H9C H 0.7508 0.7968 0.5348 0.038 Uiso 1 1 calc R
C3 C 0.6517(4) 0.4943(6) 0.5763(2) 0.030(3) Uani 1 1 d .
H3A H 0.6222 0.5121 0.5769 0.044 Uiso 1 1 calc R
H3B H 0.6539 0.4536 0.5872 0.044 Uiso 1 1 calc R
H3C H 0.6586 0.4836 0.5579 0.044 Uiso 1 1 calc R
C31 C 0.7086(4) 0.5138(6) 0.7145(2) 0.028(3) Uani 1 1 d .
H31A H 0.6809 0.5361 0.7106 0.042 Uiso 1 1 calc R
H31B H 0.7062 0.4860 0.7305 0.042 Uiso 1 1 calc R
H31C H 0.7162 0.4854 0.6994 0.042 Uiso 1 1 calc R
C28 C 0.6539(4) 0.8841(6) 0.7273(2) 0.028(3) Uani 1 1 d .
H28A H 0.6670 0.9001 0.7109 0.041 Uiso 1 1 calc R
H28B H 0.6573 0.9184 0.7412 0.041 Uiso 1 1 calc R
H28C H 0.6231 0.8754 0.7239 0.041 Uiso 1 1 calc R
C14 C 0.5032(3) 0.6886(7) 0.5778(2) 0.029(3) Uani 1 1 d .
H14A H 0.4888 0.7017 0.5942 0.043 Uiso 1 1 calc R
H14B H 0.4866 0.6528 0.5689 0.043 Uiso 1 1 calc R
H14C H 0.5049 0.7274 0.5660 0.043 Uiso 1 1 calc R
C32 C 0.8013(3) 0.5299(5) 0.7312(2) 0.023(3) Uani 1 1 d .
H32A H 0.8092 0.4988 0.7170 0.034 Uiso 1 1 calc R
H32B H 0.7952 0.5045 0.7474 0.034 Uiso 1 1 calc R
H32C H 0.8254 0.5609 0.7349 0.034 Uiso 1 1 calc R
C22 C 0.8044(4) 0.9226(6) 0.6500(2) 0.028(3) Uani 1 1 d .
H22A H 0.8325 0.9295 0.6591 0.042 Uiso 1 1 calc R
H22B H 0.7936 0.9654 0.6429 0.042 Uiso 1 1 calc R
H22C H 0.8076 0.8908 0.6353 0.042 Uiso 1 1 calc R
C12 C 0.6270(4) 0.9415(6) 0.5852(2) 0.032(3) Uani 1 1 d .
H12A H 0.6131 0.9223 0.6008 0.048 Uiso 1 1 calc R
H12B H 0.6068 0.9718 0.5759 0.048 Uiso 1 1 calc R
H12C H 0.6529 0.9664 0.5911 0.048 Uiso 1 1 calc R
C4 C 0.7651(3) 0.6512(6) 0.5406(2) 0.023(3) Uani 1 1 d .
H4A H 0.7750 0.6850 0.5536 0.034 Uiso 1 1 calc R
H4B H 0.7730 0.6652 0.5227 0.034 Uiso 1 1 calc R
H4C H 0.7788 0.6081 0.5449 0.034 Uiso 1 1 calc R
C27 C 0.5819(3) 0.7497(6) 0.7120(2) 0.024(3) Uani 1 1 d .
H27A H 0.5806 0.7729 0.7292 0.036 Uiso 1 1 calc R
H27B H 0.5562 0.7214 0.7094 0.036 Uiso 1 1 calc R
H27C H 0.5829 0.7829 0.6977 0.036 Uiso 1 1 calc R
C21 C 0.8543(4) 0.8722(6) 0.7151(2) 0.028(3) Uani 1 1 d .
H21A H 0.8563 0.9096 0.7026 0.041 Uiso 1 1 calc R
H21B H 0.8831 0.8616 0.7225 0.041 Uiso 1 1 calc R
H21C H 0.8352 0.8849 0.7296 0.041 Uiso 1 1 calc R
C11 C 0.6644(4) 0.9142(6) 0.5318(2) 0.033(3) Uani 1 1 d .
H11A H 0.6876 0.9454 0.5372 0.050 Uiso 1 1 calc R
H11B H 0.6410 0.9389 0.5226 0.050 Uiso 1 1 calc R
H11C H 0.6759 0.8802 0.5199 0.050 Uiso 1 1 calc R
C46 C 1.0157(4) 0.3795(6) 0.2903(2) 0.023(3) Uani 1 1 d .
H46A H 1.0068 0.3367 0.2823 0.034 Uiso 1 1 calc R
H46B H 1.0473 0.3806 0.2927 0.034 Uiso 1 1 calc R
H46C H 1.0062 0.4164 0.2787 0.034 Uiso 1 1 calc R
C48 C 0.9997(4) 0.4778(5) 0.3335(2) 0.026(3) Uani 1 1 d .
H48A H 0.9832 0.5073 0.3213 0.038 Uiso 1 1 calc R
H48B H 1.0306 0.4881 0.3325 0.038 Uiso 1 1 calc R
H48C H 0.9902 0.4848 0.3517 0.038 Uiso 1 1 calc R
C72 C 0.9678(3) 0.4339(5) 0.4035(2) 0.019(2) Uani 1 1 d .
H72A H 0.9485 0.4111 0.4157 0.029 Uiso 1 1 calc R
H72B H 0.9681 0.4096 0.3866 0.029 Uiso 1 1 calc R
H72C H 0.9576 0.4798 0.4003 0.029 Uiso 1 1 calc R
C38 C 0.9261(3) 0.1175(5) 0.3782(2) 0.020(2) Uani 1 1 d .
H38A H 0.9508 0.1388 0.3876 0.029 Uiso 1 1 calc R
H38B H 0.9201 0.0741 0.3865 0.029 Uiso 1 1 calc R
H38C H 0.9006 0.1464 0.3793 0.029 Uiso 1 1 calc R
C53 C 0.7862(3) 0.2858(6) 0.3984(2) 0.030(3) Uani 1 1 d .
H53A H 0.7609 0.2656 0.3893 0.045 Uiso 1 1 calc R
H53B H 0.7766 0.3198 0.4110 0.045 Uiso 1 1 calc R
H53C H 0.8026 0.2510 0.4081 0.045 Uiso 1 1 calc R
C67 C 1.0975(3) 0.2807(6) 0.4680(2) 0.028(3) Uani 1 1 d .
H67A H 1.0855 0.2976 0.4846 0.042 Uiso 1 1 calc R
H67B H 1.1282 0.2703 0.4710 0.042 Uiso 1 1 calc R
H67C H 1.0819 0.2401 0.4624 0.042 Uiso 1 1 calc R
C47 C 1.0223(3) 0.3317(5) 0.3463(2) 0.017(2) Uani 1 1 d .
H47A H 1.0169 0.3432 0.3649 0.026 Uiso 1 1 calc R
H47B H 1.0532 0.3369 0.3429 0.026 Uiso 1 1 calc R
H47C H 1.0136 0.2852 0.3429 0.026 Uiso 1 1 calc R
C62 C 0.9989(4) 0.1850(7) 0.4980(2) 0.035(3) Uani 1 1 d .
H62A H 1.0256 0.2086 0.5034 0.052 Uiso 1 1 calc R
H62B H 0.9894 0.1571 0.5128 0.052 Uiso 1 1 calc R
H62C H 0.9763 0.2178 0.4933 0.052 Uiso 1 1 calc R
C37 C 0.9924(4) 0.0577(6) 0.3405(2) 0.025(3) Uani 1 1 d .
H37A H 0.9965 0.0423 0.3222 0.037 Uiso 1 1 calc R
H37B H 0.9920 0.0190 0.3525 0.037 Uiso 1 1 calc R
H37C H 1.0162 0.0876 0.3459 0.037 Uiso 1 1 calc R
C60 C 1.0042(3) 0.3748(6) 0.4952(2) 0.023(3) Uani 1 1 d .
H60A H 1.0162 0.3349 0.5041 0.034 Uiso 1 1 calc R
H60B H 1.0074 0.4136 0.5070 0.034 Uiso 1 1 calc R
H60C H 1.0198 0.3831 0.4788 0.034 Uiso 1 1 calc R
C49 C 0.8322(3) 0.1836(6) 0.3036(2) 0.025(3) Uani 1 1 d .
H49A H 0.8351 0.2227 0.2919 0.038 Uiso 1 1 calc R
H49B H 0.8119 0.1516 0.2953 0.038 Uiso 1 1 calc R
H49C H 0.8606 0.1622 0.3062 0.038 Uiso 1 1 calc R
C70 C 1.0216(4) 0.5043(6) 0.4446(2) 0.027(3) Uani 1 1 d .
H70A H 1.0020 0.4906 0.4586 0.040 Uiso 1 1 calc R
H70B H 1.0109 0.5459 0.4363 0.040 Uiso 1 1 calc R
H70C H 1.0506 0.5119 0.4525 0.040 Uiso 1 1 calc R
C54 C 0.8662(3) 0.3724(6) 0.3915(2) 0.024(3) Uani 1 1 d .
H54A H 0.8824 0.3412 0.4031 0.037 Uiso 1 1 calc R
H54B H 0.8537 0.4080 0.4023 0.037 Uiso 1 1 calc R
H54C H 0.8858 0.3922 0.3787 0.037 Uiso 1 1 calc R
C40 C 1.0193(3) 0.1894(6) 0.2949(2) 0.023(3) Uani 1 1 d .
H40A H 1.0284 0.2267 0.3065 0.034 Uiso 1 1 calc R
H40B H 1.0293 0.1975 0.2768 0.034 Uiso 1 1 calc R
H40C H 1.0320 0.1476 0.3018 0.034 Uiso 1 1 calc R
C66 C 1.0453(3) 0.1951(6) 0.3850(2) 0.023(3) Uani 1 1 d .
H66A H 1.0160 0.1909 0.3773 0.034 Uiso 1 1 calc R
H66B H 1.0664 0.1795 0.3722 0.034 Uiso 1 1 calc R
H66C H 1.0511 0.2421 0.3895 0.034 Uiso 1 1 calc R
C50 C 0.8024(4) 0.1368(6) 0.3579(2) 0.035(3) Uani 1 1 d .
H50A H 0.8291 0.1105 0.3597 0.052 Uiso 1 1 calc R
H50B H 0.7794 0.1088 0.3499 0.052 Uiso 1 1 calc R
H50C H 0.7938 0.1522 0.3755 0.052 Uiso 1 1 calc R
C52 C 0.7872(4) 0.3923(6) 0.3561(2) 0.034(3) Uani 1 1 d .
H52A H 0.8044 0.4161 0.3430 0.052 Uiso 1 1 calc R
H52B H 0.7770 0.4242 0.3694 0.052 Uiso 1 1 calc R
H52C H 0.7623 0.3710 0.3471 0.052 Uiso 1 1 calc R
C55 C 0.8857(4) 0.2043(6) 0.4306(2) 0.026(3) Uani 1 1 d .
H55A H 0.9114 0.1756 0.4300 0.039 Uiso 1 1 calc R
H55B H 0.8844 0.2331 0.4148 0.039 Uiso 1 1 calc R
H55C H 0.8597 0.1763 0.4309 0.039 Uiso 1 1 calc R
C43 C 0.8842(4) 0.4912(6) 0.3314(2) 0.031(3) Uani 1 1 d .
H43A H 0.8701 0.4739 0.3472 0.047 Uiso 1 1 calc R
H43B H 0.8644 0.5215 0.3217 0.047 Uiso 1 1 calc R
H43C H 0.9105 0.5156 0.3368 0.047 Uiso 1 1 calc R
C45 C 0.8493(3) 0.3742(6) 0.2971(2) 0.024(3) Uani 1 1 d .
H45A H 0.8558 0.3475 0.2813 0.036 Uiso 1 1 calc R
H45B H 0.8266 0.4070 0.2924 0.036 Uiso 1 1 calc R
H45C H 0.8392 0.3447 0.3112 0.036 Uiso 1 1 calc R
C65 C 1.1097(3) 0.1393(6) 0.4251(2) 0.029(3) Uani 1 1 d .
H65A H 1.1205 0.1849 0.4284 0.044 Uiso 1 1 calc R
H65B H 1.1253 0.1191 0.4104 0.044 Uiso 1 1 calc R
H65C H 1.1142 0.1122 0.4412 0.044 Uiso 1 1 calc R
C39 C 0.8975(4) 0.0438(6) 0.3291(2) 0.026(3) Uani 1 1 d .
H39A H 0.8702 0.0676 0.3254 0.039 Uiso 1 1 calc R
H39B H 0.8929 0.0088 0.3424 0.039 Uiso 1 1 calc R
H39C H 0.9075 0.0233 0.3127 0.039 Uiso 1 1 calc R
C69 C 1.1167(4) 0.4222(6) 0.4570(2) 0.030(3) Uani 1 1 d .
H69A H 1.1167 0.4585 0.4439 0.045 Uiso 1 1 calc R
H69B H 1.1466 0.4120 0.4628 0.045 Uiso 1 1 calc R
H69C H 1.1002 0.4361 0.4724 0.045 Uiso 1 1 calc R
C44 C 0.9204(4) 0.4578(6) 0.2779(2) 0.033(3) Uani 1 1 d .
H44A H 0.9458 0.4852 0.2826 0.050 Uiso 1 1 calc R
H44B H 0.8979 0.4861 0.2695 0.050 Uiso 1 1 calc R
H44C H 0.9285 0.4224 0.2655 0.050 Uiso 1 1 calc R
C64 C 1.0345(4) 0.0550(6) 0.4074(2) 0.026(3) Uani 1 1 d .
H64A H 1.0401 0.0259 0.4229 0.039 Uiso 1 1 calc R
H64B H 1.0515 0.0393 0.3925 0.039 Uiso 1 1 calc R
H64C H 1.0036 0.0534 0.4024 0.039 Uiso 1 1 calc R
C58 C 0.9195(4) 0.4417(6) 0.4774(2) 0.030(3) Uani 1 1 d .
H58A H 0.9291 0.4555 0.4597 0.045 Uiso 1 1 calc R
H58B H 0.9277 0.4761 0.4905 0.045 Uiso 1 1 calc R
H58C H 0.8880 0.4360 0.4768 0.045 Uiso 1 1 calc R
C71 C 1.0627(3) 0.4671(6) 0.3929(2) 0.026(3) Uani 1 1 d .
H71A H 1.0914 0.4738 0.4013 0.039 Uiso 1 1 calc R
H71B H 1.0521 0.5096 0.3854 0.039 Uiso 1 1 calc R
H71C H 1.0645 0.4338 0.3786 0.039 Uiso 1 1 calc R
C42 C 0.9454(4) 0.1052(6) 0.2748(2) 0.026(3) Uani 1 1 d .
H42A H 0.9547 0.0657 0.2851 0.039 Uiso 1 1 calc R
H42B H 0.9602 0.1061 0.2578 0.039 Uiso 1 1 calc R
H42C H 0.9140 0.1033 0.2714 0.039 Uiso 1 1 calc R
C41 C 0.9347(4) 0.2516(5) 0.2738(2) 0.023(3) Uani 1 1 d .
H41A H 0.9042 0.2412 0.2697 0.034 Uiso 1 1 calc R
H41B H 0.9503 0.2562 0.2573 0.034 Uiso 1 1 calc R
H41C H 0.9365 0.2936 0.2839 0.034 Uiso 1 1 calc R
C56 C 0.8829(4) 0.1968(7) 0.4895(2) 0.044(4) Uani 1 1 d .
H56A H 0.8581 0.1673 0.4857 0.066 Uiso 1 1 calc R
H56B H 0.8781 0.2216 0.5060 0.066 Uiso 1 1 calc R
H56C H 0.9092 0.1697 0.4916 0.066 Uiso 1 1 calc R
C57 C 0.8412(4) 0.3157(7) 0.4618(3) 0.040(3) Uani 1 1 d .
H57A H 0.8448 0.3513 0.4486 0.060 Uiso 1 1 calc R
H57B H 0.8392 0.3356 0.4795 0.060 Uiso 1 1 calc R
H57C H 0.8147 0.2906 0.4575 0.060 Uiso 1 1 calc R
C68 C 1.1263(3) 0.3247(6) 0.4132(2) 0.026(3) Uani 1 1 d .
H68A H 1.1165 0.2824 0.4051 0.039 Uiso 1 1 calc R
H68B H 1.1564 0.3199 0.4197 0.039 Uiso 1 1 calc R
H68C H 1.1245 0.3606 0.3999 0.039 Uiso 1 1 calc R
C59 C 0.9226(4) 0.3338(7) 0.5194(2) 0.031(3) Uani 1 1 d .
H59A H 0.8912 0.3284 0.5172 0.047 Uiso 1 1 calc R
H59B H 0.9290 0.3678 0.5330 0.047 Uiso 1 1 calc R
H59C H 0.9356 0.2910 0.5249 0.047 Uiso 1 1 calc R
C51 C 0.7571(3) 0.2462(6) 0.3271(2) 0.029(3) Uani 1 1 d .
H51A H 0.7394 0.2118 0.3182 0.043 Uiso 1 1 calc R
H51B H 0.7605 0.2846 0.3152 0.043 Uiso 1 1 calc R
H51C H 0.7430 0.2608 0.3434 0.043 Uiso 1 1 calc R
C63 C 1.0576(5) 0.0794(7) 0.4790(3) 0.045(4) Uani 1 1 d .
H63A H 1.0646 0.0481 0.4647 0.068 Uiso 1 1 calc R
H63B H 1.0511 0.0542 0.4951 0.068 Uiso 1 1 calc R
H63C H 1.0824 0.1091 0.4826 0.068 Uiso 1 1 calc R
C61 C 0.9641(5) 0.0692(7) 0.4634(3) 0.050(4) Uani 1 1 d .
H61A H 0.9383 0.0927 0.4565 0.074 Uiso 1 1 calc R
H61B H 0.9578 0.0479 0.4804 0.074 Uiso 1 1 calc R
H61C H 0.9726 0.0349 0.4506 0.074 Uiso 1 1 calc R
C81 C 0.8109(5) 0.4051(10) 0.5367(4) 0.064(5) Uani 1 1 d .
C80 C 0.7968(8) 0.3436(11) 0.5431(5) 0.095(7) Uani 1 1 d .
C83 C 0.7587(12) 0.4130(18) 0.5014(6) 0.131(14) Uani 1 1 d .
C84 C 0.7437(7) 0.354(3) 0.5065(7) 0.161(19) Uani 1 1 d .
C79 C 0.7610(13) 0.317(2) 0.5282(7) 0.188(18) Uani 1 1 d .
C90 C 0.6114(6) 0.1290(9) 0.4057(4) 0.075(6) Uani 1 1 d .
C87 C 0.6615(6) 0.2168(11) 0.3782(5) 0.104(8) Uani 1 1 d .
C93 C 0.6975(6) 0.5954(11) 0.9340(4) 0.073(5) Uani 1 1 d .
C95 C 0.6440(10) 0.5392(17) 0.9599(5) 0.050(9) Uani 0.50 1 d P
C96 C 0.6183(11) 0.591(2) 0.9404(9) 0.064(11) Uani 0.50 1 d P
C94 C 0.6851(10) 0.5370(19) 0.9496(6) 0.059(9) Uani 0.50 1 d P
C91 C 0.6332(14) 0.6507(18) 0.9411(6) 0.060(10) Uani 0.50 1 d P
C92 C 0.6739(12) 0.6504(14) 0.9318(6) 0.060(10) Uani 0.50 1 d P
C100 C 0.6905(13) 0.584(2) 0.9071(7) 0.078(12) Uani 0.50 1 d P
C102 C 0.6177(9) 0.5752(17) 0.8735(8) 0.063(10) Uani 0.50 1 d P
C98 C 0.6143(12) 0.581(2) 0.9109(9) 0.085(13) Uani 0.50 1 d P
C97 C 0.6596(16) 0.603(3) 0.9489(9) 0.105(18) Uani 0.50 1 d P
C99 C 0.6492(14) 0.574(2) 0.8952(8) 0.082(12) Uani 0.50 1 d P
C105 C 0.6204(10) 0.6660(15) 0.8293(6) 0.128(9) Uiso 1 1 d .
C108 C 0.6296(12) 0.5635(15) 0.8141(7) 0.061(9) Uani 0.50 1 d P
C109 C 0.5918(10) 0.5474(17) 0.8268(9) 0.077(12) Uani 0.50 1 d P
C103 C 0.5756(11) 0.5906(17) 0.8620(9) 0.072(11) Uani 0.50 1 d P
C106 C 0.6527(13) 0.5974(18) 0.8596(8) 0.069(10) Uani 0.50 1 d P
C107 C 0.6517(10) 0.621(3) 0.8359(11) 0.087(14) Uani 0.50 1 d P
C114 C 0.6474(12) 0.6227(14) 0.8153(6) 0.052(9) Uani 0.50 1 d P
C113 C 0.6176(17) 0.5984(19) 0.9569(7) 0.081(17) Uani 0.50 1 d P
C151 C 0.5799(10) 0.6442(17) 0.8409(6) 0.138(11) Uiso 1 1 d .

loop_
_atom_site_aniso_label
_atom_site_aniso_U_11
_atom_site_aniso_U_22
_atom_site_aniso_U_33
_atom_site_aniso_U_23
_atom_site_aniso_U_13
_atom_site_aniso_U_12
O1 0.013(3) 0.018(4) 0.018(4) 0.001(3) -0.002(3) 0.002(3)
C89 0.041(9) 0.049(10) 0.091(13) 0.006(9) 0.017(8) 0.010(8)
C88 0.115(18) 0.045(13) 0.26(3) 0.055(16) 0.12(2) 0.029(12)
C85 0.131(18) 0.039(11) 0.104(16) -0.019(10) 0.081(14) -0.024(11)
C86 0.066(11) 0.036(10) 0.072(11) 0.000(8) 0.025(9) -0.006(8)
C82 0.16(2) 0.064(14) 0.064(14) -0.008(11) 0.042(15) 0.043(15)
C77 0.099(16) 0.053(13) 0.13(2) -0.040(13) 0.059(15) 0.009(12)
C76 0.057(11) 0.064(13) 0.118(17) -0.016(12) 0.019(11) 0.025(10)
C75 0.054(10) 0.081(13) 0.046(9) 0.009(9) 0.014(8) 0.012(9)
C73 0.049(9) 0.051(10) 0.063(11) -0.002(8) 0.024(8) -0.009(8)
C74 0.077(11) 0.029(8) 0.043(9) 0.007(7) 0.005(8) -0.010(8)
C78 0.069(12) 0.069(13) 0.069(12) -0.025(10) 0.030(10) -0.025(10)
Si15 0.0179(15) 0.0197(17) 0.0151(14) 0.0019(12) 0.0003(11) -0.0025(12)
U3 0.01219(18) 0.0154(2) 0.01226(18) -0.00037(17) -0.00190(14) 0.00020(17)
U1 0.01265(18) 0.0156(2) 0.01219(18) -0.00011(17) -0.00185(14) 0.00165(17)
U2 0.01214(18) 0.0150(2) 0.01204(18) 0.00000(17) -0.00190(14) 0.00135(17)
U4 0.01331(18) 0.0175(2) 0.01191(18) -0.00088(17) -0.00077(14) -0.00008(17)
O2 0.010(3) 0.016(4) 0.015(3) -0.006(3) -0.003(3) 0.005(3)
N1 0.012(4) 0.015(5) 0.008(4) -0.004(3) -0.006(3) 0.001(3)
N2 0.010(4) 0.022(5) 0.033(5) -0.008(4) -0.005(4) 0.008(4)
Si5 0.0151(15) 0.0250(18) 0.0195(15) -0.0022(13) -0.0042(12) -0.0004(13)
Si11 0.0196(15) 0.0171(17) 0.0169(15) 0.0030(12) -0.0014(12) 0.0049(13)
Si16 0.0268(17) 0.0166(17) 0.0156(15) 0.0029(12) -0.0001(12) 0.0060(13)
Si2 0.0171(15) 0.0164(16) 0.0150(14) -0.0023(12) 0.0012(11) 0.0017(12)
Si14 0.0196(15) 0.0184(17) 0.0129(14) -0.0016(12) -0.0005(11) 0.0016(12)
Si1 0.0192(15) 0.0183(17) 0.0136(14) -0.0018(12) -0.0002(11) 0.0046(12)
Si8 0.0179(15) 0.0221(16) 0.0149(15) -0.0032(12) -0.0004(12) 0.0045(13)
Si9 0.0141(14) 0.0231(18) 0.0226(16) -0.0037(12) -0.0049(12) 0.0006(12)
Si7 0.0169(15) 0.0231(17) 0.0175(15) -0.0001(12) 0.0027(12) -0.0014(13)
Si13 0.0190(15) 0.0127(16) 0.0175(15) -0.0009(12) 0.0012(12) -0.0026(12)
Si6 0.0133(13) 0.0308(18) 0.0244(15) -0.0028(15) -0.0024(11) 0.0050(15)
Si4 0.0278(17) 0.0193(17) 0.0165(15) 0.0049(12) 0.0012(12) 0.0117(13)
Si3 0.0235(16) 0.0167(17) 0.0160(14) 0.0037(12) -0.0001(12) -0.0026(13)
Si12 0.0144(14) 0.0178(17) 0.0166(14) 0.0027(12) -0.0006(11) 0.0032(12)
Si10 0.0193(15) 0.0156(16) 0.0177(15) -0.0038(12) -0.0020(12) -0.0018(12)
N7 0.011(4) 0.013(5) 0.027(5) 0.001(4) -0.004(4) -0.003(4)
Si17 0.0159(14) 0.0216(19) 0.0233(15) -0.0011(13) -0.0052(12) -0.0044(12)
Si18 0.0129(14) 0.0278(18) 0.0241(16) -0.0033(14) -0.0028(12) 0.0026(13)
N3 0.014(4) 0.016(5) 0.024(5) -0.005(4) -0.003(3) 0.000(4)
N4 0.017(4) 0.018(5) 0.016(4) 0.001(3) -0.001(4) -0.002(4)
N5 0.009(4) 0.023(5) 0.015(4) -0.003(4) -0.003(3) 0.004(4)
N6 0.010(4) 0.016(5) 0.021(5) 0.008(4) -0.001(3) 0.008(4)
Si24 0.0164(15) 0.0188(17) 0.0195(15) -0.0037(12) -0.0032(12) -0.0012(12)
Si22 0.0196(15) 0.0172(17) 0.0190(15) 0.0011(12) -0.0033(12) 0.0039(13)
Si20 0.0174(15) 0.0243(18) 0.0145(14) -0.0036(12) 0.0008(12) 0.0021(13)
Si19 0.0208(16) 0.039(2) 0.0189(16) -0.0074(13) 0.0035(13) -0.0063(14)
Si23 0.0115(14) 0.0268(18) 0.0187(15) -0.0044(13) -0.0020(11) -0.0006(12)
Si21 0.043(2) 0.0212(19) 0.0167(16) 0.0051(13) -0.0027(14) 0.0025(15)
N8 0.011(4) 0.025(5) 0.023(5) 0.002(4) -0.006(3) -0.001(4)
N11 0.018(5) 0.020(5) 0.015(4) -0.005(4) -0.002(4) -0.004(4)
N12 0.014(4) 0.026(5) 0.017(4) -0.004(4) -0.002(4) -0.002(4)
N10 0.021(5) 0.022(5) 0.009(4) 0.004(4) -0.002(3) 0.004(4)
N9 0.019(5) 0.016(5) 0.009(4) 0.003(3) -0.001(3) 0.000(4)
C24 0.015(5) 0.017(6) 0.023(6) -0.004(5) -0.001(4) 0.003(4)
C30 0.026(6) 0.035(7) 0.013(5) -0.012(5) 0.003(5) 0.006(5)
C16 0.016(5) 0.024(7) 0.033(6) -0.003(5) -0.003(5) 0.005(5)
C17 0.020(6) 0.061(9) 0.032(7) -0.009(7) 0.002(5) -0.001(7)
C29 0.029(6) 0.031(7) 0.022(6) -0.008(5) 0.002(5) 0.004(6)
C7 0.014(5) 0.020(7) 0.021(5) 0.001(4) 0.003(4) -0.002(4)
C2 0.033(7) 0.023(7) 0.016(6) 0.001(5) -0.003(5) 0.005(5)
C23 0.031(7) 0.014(6) 0.032(7) -0.004(5) 0.000(5) -0.001(5)
C25 0.022(6) 0.020(6) 0.025(6) -0.001(5) 0.005(5) 0.001(5)
C36 0.015(5) 0.026(7) 0.019(6) 0.002(5) 0.002(4) 0.002(5)
C8 0.030(7) 0.021(7) 0.038(7) -0.001(5) -0.008(5) -0.009(5)
C33 0.033(7) 0.032(7) 0.014(5) -0.003(5) -0.006(5) 0.007(6)
C20 0.019(5) 0.038(7) 0.022(6) 0.002(6) -0.010(4) -0.003(6)
C19 0.014(5) 0.034(7) 0.035(6) -0.010(6) -0.001(5) -0.007(5)
C10 0.020(6) 0.040(8) 0.029(6) -0.001(6) -0.013(5) 0.014(6)
C1 0.025(6) 0.011(6) 0.023(6) -0.002(4) -0.006(5) 0.005(5)
C34 0.018(6) 0.027(7) 0.031(6) 0.000(5) -0.004(5) 0.008(5)
C6 0.023(6) 0.033(7) 0.021(6) -0.005(5) 0.002(5) -0.002(5)
C5 0.019(5) 0.032(7) 0.018(5) 0.000(5) -0.003(4) -0.001(5)
C18 0.026(7) 0.039(8) 0.044(8) -0.003(6) -0.005(6) 0.015(6)
C35 0.025(6) 0.017(6) 0.028(6) 0.003(5) 0.000(5) 0.004(5)
C13 0.024(6) 0.024(7) 0.025(6) -0.009(5) -0.009(5) 0.005(5)
C15 0.026(7) 0.044(8) 0.035(7) 0.013(6) -0.001(5) -0.002(6)
C26 0.025(6) 0.024(7) 0.041(7) 0.007(5) 0.015(5) -0.003(5)
C9 0.025(6) 0.024(7) 0.026(6) 0.004(5) 0.002(5) -0.003(5)
C3 0.040(7) 0.026(7) 0.022(6) -0.003(5) -0.004(5) -0.005(6)
C31 0.023(6) 0.030(7) 0.031(7) 0.003(5) -0.005(5) -0.004(5)
C28 0.033(7) 0.029(7) 0.021(6) -0.001(5) -0.001(5) 0.008(5)
C14 0.017(6) 0.051(9) 0.018(6) -0.010(5) -0.009(4) -0.006(5)
C32 0.027(6) 0.014(6) 0.027(6) 0.012(5) -0.008(5) 0.003(5)
C22 0.032(7) 0.019(7) 0.033(7) 0.006(5) 0.000(5) -0.003(5)
C12 0.046(8) 0.016(7) 0.034(7) 0.004(5) 0.006(6) 0.015(6)
C4 0.017(5) 0.026(7) 0.025(6) -0.005(5) 0.001(4) 0.004(5)
C27 0.019(6) 0.034(7) 0.019(6) 0.002(5) 0.000(5) -0.002(5)
C21 0.024(6) 0.026(7) 0.033(6) -0.007(5) -0.009(5) -0.003(5)
C11 0.046(8) 0.033(8) 0.022(6) 0.009(5) 0.000(5) 0.009(6)
C46 0.028(6) 0.018(6) 0.023(6) 0.005(5) -0.001(5) -0.004(5)
C48 0.041(7) 0.014(6) 0.022(6) -0.003(5) 0.005(5) -0.008(5)
C72 0.021(6) 0.010(6) 0.028(6) -0.001(5) 0.004(5) 0.004(4)
C38 0.027(6) 0.011(6) 0.020(6) 0.001(4) 0.000(5) -0.006(5)
C53 0.021(6) 0.039(8) 0.029(6) -0.001(6) -0.002(5) -0.002(5)
C67 0.023(6) 0.030(7) 0.032(6) -0.005(6) -0.009(5) 0.000(6)
C47 0.015(5) 0.015(6) 0.022(6) 0.000(4) 0.002(4) 0.000(4)
C62 0.047(8) 0.032(8) 0.024(6) -0.001(5) -0.001(6) 0.003(6)
C37 0.040(7) 0.022(7) 0.013(5) 0.010(5) 0.002(5) 0.002(5)
C60 0.020(6) 0.034(7) 0.015(5) -0.008(5) -0.002(4) 0.001(5)
C49 0.021(6) 0.029(7) 0.026(6) -0.003(5) -0.002(5) -0.010(5)
C70 0.027(6) 0.026(7) 0.028(6) -0.003(5) -0.009(5) 0.000(5)
C54 0.021(6) 0.021(7) 0.030(6) -0.008(5) -0.003(5) 0.001(5)
C40 0.024(6) 0.029(7) 0.015(5) -0.004(5) 0.009(4) 0.002(5)
C66 0.019(6) 0.031(7) 0.019(6) 0.001(5) 0.001(4) 0.003(5)
C50 0.032(7) 0.040(8) 0.033(7) 0.002(6) -0.003(5) -0.017(6)
C52 0.033(7) 0.032(8) 0.037(7) -0.009(6) -0.005(6) 0.014(6)
C55 0.020(6) 0.024(7) 0.033(7) -0.005(5) 0.004(5) -0.005(5)
C43 0.036(7) 0.024(7) 0.034(7) 0.000(5) 0.000(6) 0.012(6)
C45 0.013(5) 0.033(7) 0.025(6) 0.000(5) -0.008(4) 0.007(5)
C65 0.014(6) 0.028(7) 0.045(7) -0.002(6) -0.002(5) 0.012(5)
C39 0.028(6) 0.025(7) 0.026(6) -0.001(5) 0.003(5) -0.002(5)
C69 0.020(6) 0.043(8) 0.026(6) -0.011(6) -0.001(5) -0.001(5)
C44 0.038(7) 0.037(8) 0.024(6) 0.010(5) -0.008(5) 0.014(6)
C64 0.024(6) 0.030(7) 0.023(6) 0.001(5) -0.004(5) 0.005(5)
C58 0.027(6) 0.036(8) 0.027(6) -0.008(5) 0.001(5) 0.004(6)
C71 0.023(6) 0.023(7) 0.032(6) 0.003(5) 0.004(5) -0.018(5)
C42 0.031(7) 0.035(7) 0.013(5) 0.004(5) 0.000(5) 0.000(5)
C41 0.030(6) 0.020(6) 0.019(6) 0.001(4) 0.003(5) 0.000(5)
C56 0.039(8) 0.065(10) 0.029(7) -0.009(6) 0.007(6) -0.027(7)
C57 0.022(6) 0.062(10) 0.037(7) -0.027(7) 0.004(5) 0.005(6)
C68 0.017(6) 0.036(7) 0.026(6) 0.000(5) 0.006(5) 0.001(5)
C59 0.037(7) 0.045(8) 0.012(5) -0.005(5) 0.004(5) 0.001(6)
C51 0.016(5) 0.045(8) 0.025(6) -0.011(5) -0.005(5) -0.005(5)
C63 0.074(10) 0.034(8) 0.028(7) 0.005(6) -0.004(7) 0.025(7)
C61 0.069(10) 0.045(9) 0.035(8) 0.020(7) 0.002(7) -0.021(8)
C81 0.046(10) 0.069(13) 0.077(13) -0.036(10) 0.007(9) 0.022(9)
C80 0.119(19) 0.054(14) 0.112(18) 0.027(12) -0.018(14) -0.012(13)
C83 0.15(3) 0.16(3) 0.081(19) -0.05(2) -0.02(2) 0.12(3)
C84 0.035(12) 0.34(6) 0.11(2) -0.01(3) 0.010(13) -0.02(2)
C79 0.22(4) 0.22(4) 0.13(3) 0.03(3) 0.02(3) -0.15(3)
C90 0.103(15) 0.055(12) 0.067(12) -0.039(9) 0.028(11) -0.014(11)
C87 0.070(13) 0.074(16) 0.17(2) -0.005(15) 0.065(14) -0.015(12)
C93 0.080(13) 0.085(15) 0.057(11) 0.002(10) 0.027(10) 0.001(11)
C95 0.054(19) 0.08(2) 0.018(13) -0.015(14) -0.001(12) -0.035(18)
C96 0.033(19) 0.09(3) 0.07(3) -0.02(2) 0.004(18) -0.004(18)
C94 0.05(2) 0.08(3) 0.046(18) -0.023(17) 0.023(15) 0.001(18)
C91 0.11(3) 0.05(2) 0.027(16) 0.017(15) 0.026(17) 0.02(2)
C92 0.10(3) 0.017(16) 0.06(2) 0.000(14) 0.05(2) -0.018(17)
C100 0.08(3) 0.10(3) 0.05(2) -0.01(2) 0.013(19) 0.04(2)
C102 0.032(17) 0.06(2) 0.10(3) 0.03(2) -0.003(18) -0.013(15)
C98 0.06(2) 0.09(3) 0.10(3) 0.03(3) -0.01(2) -0.01(2)
C97 0.09(4) 0.16(6) 0.06(3) -0.01(3) 0.03(3) 0.03(4)
C99 0.07(3) 0.09(3) 0.08(3) -0.03(2) 0.00(2) -0.01(2)
C108 0.08(2) 0.024(18) 0.08(2) 0.004(16) -0.001(19) 0.005(16)
C109 0.036(18) 0.04(2) 0.15(4) -0.01(2) 0.01(2) -0.012(16)
C103 0.06(2) 0.04(2) 0.11(3) 0.01(2) 0.01(2) 0.003(17)
C106 0.09(3) 0.05(2) 0.06(2) -0.010(18) -0.02(2) -0.01(2)
C107 0.020(17) 0.13(4) 0.11(4) -0.02(3) 0.01(2) -0.01(2)
C114 0.10(3) 0.020(16) 0.041(18) -0.008(14) 0.010(18) 0.018(16)
C113 0.17(5) 0.05(2) 0.021(17) -0.019(17) -0.02(2) 0.04(3)

loop_
_atom_type_symbol
_atom_type_description
_atom_type_scat_dispersion_real
_atom_type_scat_dispersion_imag
_atom_type_scat_source
C C 0.0033 0.0016 'International Tables Vol C Tables 4.2.6.8 and 6.1.1.4'
H H 0.0000 0.0000 'International Tables Vol C Tables 4.2.6.8 and 6.1.1.4'
N N 0.0061 0.0033 'International Tables Vol C Tables 4.2.6.8 and 6.1.1.4'
O O 0.0106 0.0060 'International Tables Vol C Tables 4.2.6.8 and 6.1.1.4'
Si Si 0.0817 0.0704 'International Tables Vol C Tables 4.2.6.8 and 6.1.1.4'
U U -9.6767 9.6646 'International Tables Vol C Tables 4.2.6.8 and 6.1.1.4'

loop_
_geom_angle_atom_site_label_1
_geom_angle_atom_site_label_2
_geom_angle_atom_site_label_3
_geom_angle
C151 C110 C109 128(4)
U1 O1 U2 179.2(4)
C90 C89 C88 119.4(16)
C89 C88 C87 118.5(18)
C86 C85 C90 124.5(18)
C87 C86 C85 117.4(16)
C83 C82 C81 120(2)
C76 C77 C78 120.4(16)
C75 C76 C77 119.7(18)
C76 C75 C74 121.5(17)
C78 C73 C74 118.7(16)
C75 C74 C73 119.3(14)
C73 C78 C77 120.1(17)
N9 Si15 C48 112.3(5)
N9 Si15 C47 107.4(4)
C48 Si15 C47 110.1(5)
N9 Si15 C46 116.9(5)
C48 Si15 C46 105.2(5)
C47 Si15 C46 104.6(5)
O2 U3 N7 111.8(3)
O2 U3 N9 112.8(3)
N7 U3 N9 106.5(3)
O2 U3 N8 113.5(3)
N7 U3 N8 105.5(3)
N9 U3 N8 106.2(3)
O1 U1 N2 112.2(3)
O1 U1 N1 115.1(3)
N2 U1 N1 105.1(3)
O1 U1 N3 112.1(3)
N2 U1 N3 105.6(3)
N1 U1 N3 106.0(3)
O1 U2 N4 113.5(3)
O1 U2 N5 112.8(3)
N4 U2 N5 105.8(3)
O1 U2 N6 113.8(3)
N4 U2 N6 104.8(3)
N5 U2 N6 105.4(3)
O2 U4 N12 112.7(3)
O2 U4 N11 111.5(3)
N12 U4 N11 105.8(3)
O2 U4 N10 114.1(3)
N12 U4 N10 105.5(3)
N11 U4 N10 106.5(3)
U3 O2 U4 179.0(4)
Si1 N1 Si2 116.2(5)
Si1 N1 U1 116.1(4)
Si2 N1 U1 127.6(4)
Si3 N2 Si4 114.8(5)
Si3 N2 U1 117.1(4)
Si4 N2 U1 128.0(5)
N3 Si5 C13 112.9(5)
N3 Si5 C15 110.3(5)
C13 Si5 C15 108.5(6)
N3 Si5 C14 114.7(5)
C13 Si5 C14 103.0(5)
C15 Si5 C14 107.0(5)
N6 Si11 C32 113.7(4)
N6 Si11 C31 111.4(5)
C32 Si11 C31 105.0(5)
N6 Si11 C33 113.1(5)
C32 Si11 C33 102.8(5)
C31 Si11 C33 110.3(5)
N9 Si16 C45 112.2(5)
N9 Si16 C44 114.2(5)
C45 Si16 C44 103.8(5)
N9 Si16 C43 110.0(5)
C45 Si16 C43 110.3(5)
C44 Si16 C43 106.0(6)
N1 Si2 C4 110.6(4)
N1 Si2 C5 112.9(4)
C4 Si2 C5 109.5(5)
N1 Si2 C6 113.6(5)
C4 Si2 C6 105.9(5)
C5 Si2 C6 103.9(5)
N7 Si14 C41 112.1(5)
N7 Si14 C40 109.5(4)
C41 Si14 C40 110.3(5)
N7 Si14 C42 114.3(5)
C41 Si14 C42 104.1(5)
C40 Si14 C42 106.3(5)
N1 Si1 C2 113.6(5)
N1 Si1 C3 116.9(5)
C2 Si1 C3 105.2(5)
N1 Si1 C1 107.1(4)
C2 Si1 C1 109.0(5)
C3 Si1 C1 104.5(5)
N4 Si8 C30 111.9(4)
N4 Si8 C28 109.6(5)
C30 Si8 C28 109.6(6)
N4 Si8 C29 114.8(5)
C30 Si8 C29 104.3(5)
C28 Si8 C29 106.5(5)
N5 Si9 C20 111.8(5)
N5 Si9 C21 114.1(5)
C20 Si9 C21 103.4(5)
N5 Si9 C19 110.6(4)
C20 Si9 C19 111.1(6)
C21 Si9 C19 105.6(5)
N4 Si7 C27 111.6(5)
N4 Si7 C25 108.3(4)
C27 Si7 C25 109.7(5)
N4 Si7 C26 116.9(5)
C27 Si7 C26 105.5(5)
C25 Si7 C26 104.5(5)
N7 Si13 C39 116.7(5)
N7 Si13 C38 107.7(5)
C39 Si13 C38 105.0(5)
N7 Si13 C37 113.1(5)
C39 Si13 C37 104.9(5)
C38 Si13 C37 108.9(5)
N3 Si6 C16 108.3(4)
N3 Si6 C18 116.9(5)
C16 Si6 C18 104.8(6)
N3 Si6 C17 112.7(6)
C16 Si6 C17 108.1(5)
C18 Si6 C17 105.5(6)
N2 Si4 C10 112.3(5)
N2 Si4 C12 110.0(5)
C10 Si4 C12 110.5(6)
N2 Si4 C11 113.7(5)
C10 Si4 C11 103.9(6)
C12 Si4 C11 106.2(6)
N2 Si3 C8 113.5(5)
N2 Si3 C7 107.6(5)
C8 Si3 C7 108.2(5)
N2 Si3 C9 115.6(5)
C8 Si3 C9 105.4(6)
C7 Si3 C9 106.2(5)
N6 Si12 C36 106.8(4)
N6 Si12 C34 116.7(5)
C36 Si12 C34 105.5(5)
N6 Si12 C35 113.0(5)
C36 Si12 C35 108.3(5)
C34 Si12 C35 106.0(5)
N5 Si10 C24 107.6(5)
N5 Si10 C23 116.0(5)
C24 Si10 C23 105.0(5)
N5 Si10 C22 113.0(5)
C24 Si10 C22 109.2(5)
C23 Si10 C22 105.6(5)
Si13 N7 Si14 115.0(5)
Si13 N7 U3 118.4(4)
Si14 N7 U3 126.5(5)
N8 Si17 C49 112.8(5)
N8 Si17 C50 110.1(5)
C49 Si17 C50 110.6(6)
N8 Si17 C51 113.3(5)
C49 Si17 C51 103.1(5)
C50 Si17 C51 106.6(6)
N8 Si18 C54 107.2(4)
N8 Si18 C53 112.9(5)
C54 Si18 C53 108.3(5)
N8 Si18 C52 116.3(5)
C54 Si18 C52 105.9(6)
C53 Si18 C52 105.8(6)
Si5 N3 Si6 115.7(5)
Si5 N3 U1 127.4(4)
Si6 N3 U1 116.8(4)
Si7 N4 Si8 115.4(5)
Si7 N4 U2 116.1(4)
Si8 N4 U2 128.5(4)
Si9 N5 Si10 115.4(5)
Si9 N5 U2 127.6(5)
Si10 N5 U2 116.8(4)
Si12 N6 Si11 116.3(5)
Si12 N6 U2 115.6(4)
Si11 N6 U2 128.0(4)
N11 Si24 C72 108.4(5)
N11 Si24 C71 112.7(5)
C72 Si24 C71 109.1(5)
N11 Si24 C70 115.8(5)
C72 Si24 C70 104.1(5)
C71 Si24 C70 106.3(5)
N10 Si22 C64 111.9(5)
N10 Si22 C66 107.6(4)
C64 Si22 C66 108.5(5)
N10 Si22 C65 117.1(5)
C64 Si22 C65 105.5(5)
C66 Si22 C65 105.9(5)
N12 Si20 C58 110.5(5)
N12 Si20 C60 111.8(5)
C58 Si20 C60 110.0(6)
N12 Si20 C59 113.4(5)
C58 Si20 C59 107.3(5)
C60 Si20 C59 103.7(5)
N12 Si19 C55 107.7(5)
N12 Si19 C57 112.0(5)
C55 Si19 C57 109.8(5)
N12 Si19 C56 115.6(5)
C55 Si19 C56 104.6(6)
C57 Si19 C56 106.9(6)
N11 Si23 C67 113.2(5)
N11 Si23 C68 110.4(5)
C67 Si23 C68 109.8(5)
N11 Si23 C69 114.3(5)
C67 Si23 C69 104.0(5)
C68 Si23 C69 104.7(5)
N10 Si21 C61 110.1(5)
N10 Si21 C63 114.7(5)
C61 Si21 C63 105.5(7)
N10 Si21 C62 112.1(5)
C61 Si21 C62 109.9(6)
C63 Si21 C62 104.2(6)
Si18 N8 Si17 116.6(5)
Si18 N8 U3 116.0(4)
Si17 N8 U3 127.4(5)
Si24 N11 Si23 115.6(5)
Si24 N11 U4 117.3(4)
Si23 N11 U4 127.1(5)
Si19 N12 Si20 115.2(5)
Si19 N12 U4 117.2(4)
Si20 N12 U4 127.6(4)
Si21 N10 Si22 115.7(5)
Si21 N10 U4 128.3(4)
Si22 N10 U4 116.0(4)
Si16 N9 Si15 114.9(5)
Si16 N9 U3 128.0(4)
Si15 N9 U3 117.0(4)
C80 C81 C82 121(2)
C81 C80 C79 118(2)
C84 C83 C82 122(3)
C83 C84 C79 120(3)
C84 C79 C80 119(3)
C85 C90 C89 118.8(17)
C86 C87 C88 121.2(18)
C92 C93 C100 89(2)
C92 C93 C97 59(3)
C100 C93 C97 115(3)
C92 C93 C94 124(2)
C100 C93 C94 111(3)
C97 C93 C94 65(3)
C94 C95 C113 121(4)
C97 C96 C98 113(4)
C95 C94 C93 116(3)
C92 C91 C113 122(4)
C93 C92 C91 119(3)
C93 C100 C99 124(3)
C106 C102 C103 116(3)
C99 C98 C96 123(4)
C96 C97 C93 127(4)
C98 C99 C100 118(4)
C107 C105 C114 44(2)
C107 C105 C151 109(3)
C114 C105 C151 123(3)
C114 C108 C109 123(3)
C110 C109 C108 117(3)
C102 C103 C151 109(3)
C107 C106 C102 126(4)
C106 C107 C105 118(4)
C108 C114 C105 109(3)
C91 C113 C95 118(4)
C110 C151 C105 120(4)
C110 C151 C103 50(3)
C105 C151 C103 126(3)

loop_
_geom_bond_atom_site_label_1
_geom_bond_atom_site_label_2
_geom_bond_distance
C110 C151 0.94(4)
C110 C109 1.38(5)
O1 U1 2.142(6)
O1 U2 2.147(6)
C89 C90 1.36(2)
C89 C88 1.39(2)
C88 C87 1.42(3)
C85 C86 1.35(2)
C85 C90 1.36(2)
C86 C87 1.34(3)
C82 C83 1.36(4)
C82 C81 1.37(3)
C77 C76 1.40(3)
C77 C78 1.43(3)
C76 C75 1.33(2)
C75 C74 1.43(2)
C73 C78 1.37(2)
C73 C74 1.44(2)
Si15 N9 1.762(9)
Si15 C48 1.862(11)
Si15 C47 1.871(10)
Si15 C46 1.881(11)
U3 O2 2.139(6)
U3 N7 2.279(9)
U3 N9 2.281(8)
U3 N8 2.299(8)
U1 N2 2.268(10)
U1 N1 2.295(8)
U1 N3 2.297(8)
U2 N4 2.273(8)
U2 N5 2.290(8)
U2 N6 2.293(8)
U4 O2 2.142(6)
U4 N12 2.268(8)
U4 N11 2.285(8)
U4 N10 2.289(9)
N1 Si1 1.738(9)
N1 Si2 1.762(8)
N2 Si3 1.755(9)
N2 Si4 1.762(9)
Si5 N3 1.740(9)
Si5 C13 1.857(11)
Si5 C15 1.869(12)
Si5 C14 1.886(11)
Si11 N6 1.762(8)
Si11 C32 1.876(10)
Si11 C31 1.878(11)
Si11 C33 1.891(11)
Si16 N9 1.745(9)
Si16 C45 1.855(11)
Si16 C44 1.882(12)
Si16 C43 1.891(12)
Si2 C4 1.859(10)
Si2 C5 1.865(11)
Si2 C6 1.865(11)
Si14 N7 1.761(9)
Si14 C41 1.858(11)
Si14 C40 1.864(11)
Si14 C42 1.867(12)
Si1 C2 1.865(11)
Si1 C3 1.878(12)
Si1 C1 1.882(10)
Si8 N4 1.754(9)
Si8 C30 1.864(11)
Si8 C28 1.867(11)
Si8 C29 1.872(11)
Si9 N5 1.747(8)
Si9 C20 1.867(12)
Si9 C21 1.871(11)
Si9 C19 1.872(11)
Si7 N4 1.749(9)
Si7 C27 1.847(11)
Si7 C25 1.875(11)
Si7 C26 1.877(11)
Si13 N7 1.739(9)
Si13 C39 1.871(11)
Si13 C38 1.887(10)
Si13 C37 1.889(11)
Si6 N3 1.746(9)
Si6 C16 1.865(11)
Si6 C18 1.867(12)
Si6 C17 1.873(12)
Si4 C10 1.855(12)
Si4 C12 1.875(11)
Si4 C11 1.878(12)
Si3 C8 1.850(12)
Si3 C7 1.864(10)
Si3 C9 1.874(11)
Si12 N6 1.733(8)
Si12 C36 1.866(10)
Si12 C34 1.878(11)
Si12 C35 1.891(11)
Si10 N5 1.748(9)
Si10 C24 1.873(10)
Si10 C23 1.878(11)
Si10 C22 1.880(11)
Si17 N8 1.751(9)
Si17 C49 1.851(11)
Si17 C50 1.862(12)
Si17 C51 1.873(11)
Si18 N8 1.741(9)
Si18 C54 1.876(11)
Si18 C53 1.879(11)
Si18 C52 1.887(12)
Si24 N11 1.731(9)
Si24 C72 1.876(11)
Si24 C71 1.886(10)
Si24 C70 1.886(11)
Si22 N10 1.752(9)
Si22 C64 1.862(12)
Si22 C66 1.876(11)
Si22 C65 1.882(11)
Si20 N12 1.766(9)
Si20 C58 1.857(12)
Si20 C60 1.862(11)
Si20 C59 1.886(11)
Si19 N12 1.755(9)
Si19 C55 1.872(11)
Si19 C57 1.877(12)
Si19 C56 1.882(13)
Si23 N11 1.769(9)
Si23 C67 1.860(12)
Si23 C68 1.865(10)
Si23 C69 1.871(12)
Si21 N10 1.747(9)
Si21 C61 1.870(14)
Si21 C63 1.870(13)
Si21 C62 1.876(12)
C81 C80 1.34(3)
C80 C79 1.42(4)
C83 C84 1.29(5)
C84 C79 1.41(5)
C93 C92 1.32(4)
C93 C100 1.38(4)
C93 C97 1.42(5)
C93 C94 1.46(4)
C95 C94 1.39(4)
C95 C113 1.44(5)
C96 C97 1.36(6)
C96 C98 1.50(6)
C91 C92 1.35(5)
C91 C113 1.40(6)
C100 C99 1.41(5)
C102 C106 1.38(5)
C102 C103 1.44(5)
C98 C99 1.36(5)
C105 C107 1.35(5)
C105 C114 1.41(4)
C105 C151 1.46(4)
C108 C114 1.30(4)
C108 C109 1.38(5)
C103 C151 1.52(5)
C106 C107 1.28(6)
